data_4085987
loop_
_publ_author_name
'Dub, Pavel A.'
'Scott, Brian L.'
'Gordon, John C.'

_publ_section_title
;
 Air-Stable NNS (ENENES) Ligands and Their Well-Defined Ruthenium and
 Iridium Complexes for Molecular Catalysis
;
_journal_issue 18
_journal_name_full Organometallics
_journal_page_first 4464
_journal_paper_doi 10.1021/acs.organomet.5b00432
_journal_volume 34
_journal_year 2015
_chemical_formula_sum 'C34 H58 Cl6 N4 O2 Ru2 S2'
_chemical_formula_weight 1033.80
_chemical_name_systematic
; 
 ? 
;
_space_group_IT_number 15
_symmetry_cell_setting monoclinic
_symmetry_space_group_name_Hall '-C 2yc'
_symmetry_space_group_name_H-M 'C 1 2/c 1'
_atom_sites_solution_hydrogens geom
_atom_sites_solution_primary direct
_atom_sites_solution_secondary difmap
_audit_creation_method SHELXL-97
_cell_angle_alpha 90.00
_cell_angle_beta 125.115(1)
_cell_angle_gamma 90.00
_cell_formula_units_Z 8
_cell_length_a 30.089(3)
_cell_length_b 15.3388(16)
_cell_length_c 21.161(4)
_cell_measurement_temperature 140(1)
_cell_volume 7988.9(19)
_computing_cell_refinement 'SAINT+, v. 7.66a (Bruker AXS, 2009)'
_computing_data_collection 'APEX II, v. 7.0 (Bruker AXS, 2009)'
_computing_data_reduction 'SAINT+, v. 7.66a (Bruker AXS, 2009)'
_computing_molecular_graphics 'SHELXTL, v. 6.14, (Bruker AXS, 2000)'
_computing_publication_material 'SHELXTL, v. 6.14, (Bruker AXS, 2000)'
_computing_structure_refinement 'SHELXL-97 (Sheldrick, 1997)'
_computing_structure_solution 'SHELXS-97 (Sheldrick, 1990)'
_diffrn_ambient_temperature 140(1)
_diffrn_measured_fraction_theta_full 1.000
_diffrn_measured_fraction_theta_max 0.951
_diffrn_measurement_device_type 'Bruker D8 with APEXII CCD'
_diffrn_measurement_method '\w scans'
_diffrn_radiation_monochromator graphite
_diffrn_radiation_source 'fine-focus sealed tube'
_diffrn_radiation_type MoK\a
_diffrn_radiation_wavelength 0.71073
_diffrn_reflns_av_R_equivalents 0.0248
_diffrn_reflns_av_sigmaI/netI 0.0191
_diffrn_reflns_limit_h_max 40
_diffrn_reflns_limit_h_min -39
_diffrn_reflns_limit_k_max 20
_diffrn_reflns_limit_k_min -20
_diffrn_reflns_limit_l_max 27
_diffrn_reflns_limit_l_min -27
_diffrn_reflns_number 46084
_diffrn_reflns_theta_full 25.00
_diffrn_reflns_theta_max 28.67
_diffrn_reflns_theta_min 1.65
_diffrn_standards_decay_% 0
_diffrn_standards_interval_count 0
_diffrn_standards_interval_time 0
_diffrn_standards_number 0
_exptl_absorpt_coefficient_mu 1.300
_exptl_absorpt_correction_T_max 0.9031
_exptl_absorpt_correction_T_min 0.7286
_exptl_absorpt_correction_type multi-scan
_exptl_absorpt_process_details 'SADABS v. 2.03 (Sheldrick, 2008)'
_exptl_crystal_colour orange
_exptl_crystal_density_diffrn 1.719
_exptl_crystal_density_method 'not measured'
_exptl_crystal_description block
_exptl_crystal_F_000 4224
_exptl_crystal_size_max 0.26
_exptl_crystal_size_mid 0.10
_exptl_crystal_size_min 0.08
_platon_squeeze_details
;
;
_refine_diff_density_max 2.887
_refine_diff_density_min -1.949
_refine_diff_density_rms 0.111
_refine_ls_extinction_method none
_refine_ls_goodness_of_fit_ref 1.689
_refine_ls_hydrogen_treatment constr
_refine_ls_matrix_type full
_refine_ls_number_parameters 379
_refine_ls_number_reflns 9802
_refine_ls_number_restraints 0
_refine_ls_restrained_S_all 1.689
_refine_ls_R_factor_all 0.0424
_refine_ls_R_factor_gt 0.0380
_refine_ls_shift/su_max 0.002
_refine_ls_shift/su_mean 0.000
_refine_ls_structure_factor_coef Fsqd
_refine_ls_weighting_details 'calc w=1/[\s^2^(Fo^2^)+(0.0504P)^2^+0.0000P] where P=(Fo^2^+2Fc^2^)/3'
_refine_ls_weighting_scheme calc
_refine_ls_wR_factor_gt 0.1155
_refine_ls_wR_factor_ref 0.1177
_reflns_number_gt 8692
_reflns_number_total 9802
_reflns_threshold_expression >2sigma(I)
_cod_data_source_file om5b00432_si_002.cif
_cod_data_source_block apx2082as
_cod_depositor_comments 'Adding full bibliography for 4085982--4085994.cif.'
_cod_original_cell_volume 7989.0(19)
_cod_original_sg_symbol_H-M 'C 2/c'
_cod_database_code 4085987

loop_
_symmetry_equiv_pos_as_xyz
'x, y, z'
'-x, y, -z+1/2'
'x+1/2, y+1/2, z'
'-x+1/2, y+1/2, -z+1/2'
'-x, -y, -z'
'x, -y, z-1/2'
'-x+1/2, -y+1/2, -z'
'x+1/2, -y+1/2, z-1/2'

loop_
_atom_site_label
_atom_site_type_symbol
_atom_site_fract_x
_atom_site_fract_y
_atom_site_fract_z
_atom_site_U_iso_or_equiv
_atom_site_adp_type
_atom_site_occupancy
_atom_site_symmetry_multiplicity
_atom_site_calc_flag
_atom_site_refinement_flags
Ru1 Ru 0.122126(9) 0.732686(15) 0.640639(12) 0.01712(8) Uani 1 1 d .
Ru2 Ru 0.092437(8) 0.547481(15) 0.717789(12) 0.01683(8) Uani 1 1 d .
Cl1 Cl 0.03381(3) 0.77195(5) 0.52634(4) 0.02476(16) Uani 1 1 d .
Cl2 Cl 0.10225(3) 0.57566(4) 0.61307(4) 0.01953(14) Uani 1 1 d .
Cl3 Cl 0.19241(3) 0.53866(5) 0.81325(4) 0.02205(15) Uani 1 1 d .
Cl4 Cl 0.08169(3) 0.52918(5) 0.82063(4) 0.02163(15) Uani 1 1 d .
S1 S 0.14725(3) 0.86669(5) 0.69693(4) 0.02111(15) Uani 1 1 d .
S2 S 0.08682(3) 0.69409(5) 0.71007(4) 0.01855(14) Uani 1 1 d .
N1 N 0.15601(10) 0.74246(16) 0.57195(14) 0.0214(5) Uani 1 1 d .
N2 N 0.20233(9) 0.69740(16) 0.72858(13) 0.0200(5) Uani 1 1 d .
H2 H 0.2001 0.6495 0.7520 0.024 Uiso 1 1 calc R
N3 N 0.07531(12) 0.40436(17) 0.68930(15) 0.0292(6) Uani 1 1 d .
N4 N 0.00859(10) 0.55203(17) 0.64362(14) 0.0245(5) Uani 1 1 d .
H4 H -0.0034 0.5496 0.6744 0.029 Uiso 1 1 calc R
O1 O 0.12967(12) 0.76082(16) 0.41494(14) 0.0388(6) Uani 1 1 d .
O2 O 0.16393(13) 0.2912(2) 0.73210(18) 0.0666(10) Uani 1 1 d .
C1 C 0.14322(14) 0.8263(2) 0.52956(19) 0.0292(7) Uani 1 1 d .
H1A H 0.1629 0.8728 0.5667 0.035 Uiso 1 1 calc R
H1B H 0.1047 0.8382 0.5029 0.035 Uiso 1 1 calc R
C2 C 0.15722(17) 0.8279(2) 0.4713(2) 0.0380(8) Uani 1 1 d .
H2A H 0.1474 0.8841 0.4457 0.046 Uiso 1 1 calc R
H2B H 0.1961 0.8205 0.4981 0.046 Uiso 1 1 calc R
C3 C 0.13252(13) 0.6714(2) 0.51308(16) 0.0238(6) Uani 1 1 d .
H3A H 0.0933 0.6720 0.4858 0.029 Uiso 1 1 calc R
H3B H 0.1456 0.6159 0.5395 0.029 Uiso 1 1 calc R
C4 C 0.14614(15) 0.6783(2) 0.45448(18) 0.0299(7) Uani 1 1 d .
H4A H 0.1850 0.6712 0.4806 0.036 Uiso 1 1 calc R
H4B H 0.1281 0.6317 0.4170 0.036 Uiso 1 1 calc R
C5 C 0.21617(13) 0.7311(2) 0.62709(18) 0.0268(7) Uani 1 1 d .
H5A H 0.2331 0.7871 0.6489 0.032 Uiso 1 1 calc R
H5B H 0.2307 0.7082 0.5998 0.032 Uiso 1 1 calc R
C6 C 0.22912(12) 0.6689(2) 0.69134(17) 0.0248(6) Uani 1 1 d .
H6A H 0.2168 0.6108 0.6703 0.030 Uiso 1 1 calc R
H6B H 0.2681 0.6667 0.7296 0.030 Uiso 1 1 calc R
C7 C 0.23334(12) 0.76436(19) 0.79039(17) 0.0238(6) Uani 1 1 d .
H7A H 0.2719 0.7535 0.8172 0.029 Uiso 1 1 calc R
H7B H 0.2245 0.7591 0.8276 0.029 Uiso 1 1 calc R
C8 C 0.22069(12) 0.8569(2) 0.75802(17) 0.0252(6) Uani 1 1 d .
H8A H 0.2354 0.8669 0.7282 0.030 Uiso 1 1 calc R
H8B H 0.2364 0.8992 0.7996 0.030 Uiso 1 1 calc R
C9 C 0.13600(12) 0.96385(19) 0.64448(18) 0.0237(6) Uani 1 1 d .
C10 C 0.08212(14) 0.9898(3) 0.5958(3) 0.0459(10) Uani 1 1 d .
H10 H 0.0547 0.9550 0.5898 0.055 Uiso 1 1 calc R
C11 C 0.06953(18) 1.0679(3) 0.5561(3) 0.0645(14) Uani 1 1 d .
H11 H 0.0338 1.0876 0.5268 0.077 Uiso 1 1 calc R
C12 C 0.10880(17) 1.1165(3) 0.5596(3) 0.0488(10) Uani 1 1 d .
H12 H 0.0997 1.1676 0.5311 0.059 Uiso 1 1 calc R
C13 C 0.16214(14) 1.0892(2) 0.60564(19) 0.0313(7) Uani 1 1 d .
H13 H 0.1889 1.1223 0.6078 0.038 Uiso 1 1 calc R
C14 C 0.17657(12) 1.0131(2) 0.64880(17) 0.0248(6) Uani 1 1 d .
H14 H 0.2127 0.9954 0.6800 0.030 Uiso 1 1 calc R
C15 C 0.08824(19) 0.3727(3) 0.6354(2) 0.0470(11) Uani 1 1 d .
H15A H 0.0697 0.3178 0.6127 0.056 Uiso 1 1 calc R
H15B H 0.0753 0.4145 0.5939 0.056 Uiso 1 1 calc R
C16 C 0.14471(17) 0.3608(3) 0.6741(2) 0.0470(10) Uani 1 1 d .
H16A H 0.1635 0.4147 0.6991 0.056 Uiso 1 1 calc R
H16B H 0.1526 0.3454 0.6371 0.056 Uiso 1 1 calc R
C17 C 0.15404(17) 0.3229(3) 0.7884(2) 0.0475(10) Uani 1 1 d .
H17A H 0.1664 0.2796 0.8287 0.057 Uiso 1 1 calc R
H17B H 0.1747 0.3759 0.8123 0.057 Uiso 1 1 calc R
C18 C 0.09894(19) 0.3397(3) 0.7534(2) 0.0460(10) Uani 1 1 d .
H18A H 0.0942 0.3611 0.7923 0.055 Uiso 1 1 calc R
H18B H 0.0789 0.2854 0.7334 0.055 Uiso 1 1 calc R
C19 C 0.01512(15) 0.3975(2) 0.6484(2) 0.0363(8) Uani 1 1 d .
H19A H 0.0064 0.3954 0.6859 0.044 Uiso 1 1 calc R
H19B H 0.0021 0.3441 0.6183 0.044 Uiso 1 1 calc R
C20 C -0.01241(14) 0.4742(2) 0.59607(18) 0.0331(7) Uani 1 1 d .
H20A H -0.0049 0.4758 0.5573 0.040 Uiso 1 1 calc R
H20B H -0.0514 0.4703 0.5701 0.040 Uiso 1 1 calc R
C21 C -0.01369(12) 0.6335(2) 0.59935(18) 0.0270(6) Uani 1 1 d .
H21A H -0.0527 0.6350 0.5735 0.032 Uiso 1 1 calc R
H21B H -0.0064 0.6366 0.5604 0.032 Uiso 1 1 calc R
C22 C 0.01237(11) 0.7094(2) 0.65389(18) 0.0259(6) Uani 1 1 d .
H22A H 0.0008 0.7113 0.6882 0.031 Uiso 1 1 calc R
H22B H 0.0020 0.7636 0.6252 0.031 Uiso 1 1 calc R
C23 C 0.10649(14) 0.7608(2) 0.79215(19) 0.0268(7) Uani 1 1 d .
C24 C 0.14785(15) 0.7314(2) 0.86461(19) 0.0339(8) Uani 1 1 d .
H24 H 0.1639 0.6773 0.8708 0.041 Uiso 1 1 calc R
C25 C 0.1651(2) 0.7848(3) 0.9285(2) 0.0481(10) Uani 1 1 d .
H25 H 0.1932 0.7666 0.9777 0.058 Uiso 1 1 calc R
C26 C 0.1407(2) 0.8633(3) 0.9187(3) 0.0607(13) Uani 1 1 d .
H26 H 0.1523 0.8977 0.9618 0.073 Uiso 1 1 calc R
C27 C 0.0995(2) 0.8929(3) 0.8471(3) 0.0491(11) Uani 1 1 d .
H27 H 0.0835 0.9469 0.8417 0.059 Uiso 1 1 calc R
C28 C 0.08174(16) 0.8408(2) 0.7824(2) 0.0371(8) Uani 1 1 d .
H28 H 0.0537 0.8596 0.7333 0.044 Uiso 1 1 calc R

loop_
_atom_site_aniso_label
_atom_site_aniso_U_11
_atom_site_aniso_U_22
_atom_site_aniso_U_33
_atom_site_aniso_U_23
_atom_site_aniso_U_13
_atom_site_aniso_U_12
Ru1 0.01716(12) 0.02191(13) 0.01340(12) -0.00135(8) 0.00944(10) -0.00151(8)
Ru2 0.01682(12) 0.02349(13) 0.01130(12) 0.00001(8) 0.00874(10) 0.00036(8)
Cl1 0.0226(3) 0.0287(4) 0.0183(3) 0.0031(3) 0.0090(3) 0.0007(3)
Cl2 0.0221(3) 0.0246(3) 0.0142(3) -0.0013(2) 0.0118(3) -0.0018(3)
Cl3 0.0182(3) 0.0292(4) 0.0166(3) 0.0016(3) 0.0088(3) -0.0013(3)
Cl4 0.0204(3) 0.0326(4) 0.0147(3) 0.0005(3) 0.0117(3) 0.0003(3)
S1 0.0203(3) 0.0248(4) 0.0195(3) -0.0038(3) 0.0122(3) -0.0021(3)
S2 0.0180(3) 0.0241(3) 0.0158(3) -0.0010(3) 0.0111(3) 0.0002(3)
N1 0.0265(13) 0.0261(12) 0.0157(11) -0.0019(9) 0.0146(11) -0.0042(10)
N2 0.0184(11) 0.0250(12) 0.0181(11) -0.0008(9) 0.0114(10) -0.0017(9)
N3 0.0473(16) 0.0274(14) 0.0171(12) 0.0008(10) 0.0210(12) 0.0056(12)
N4 0.0234(13) 0.0331(14) 0.0170(12) -0.0007(10) 0.0116(11) -0.0055(10)
O1 0.0642(18) 0.0360(13) 0.0259(12) 0.0030(10) 0.0315(13) -0.0001(12)
O2 0.0620(19) 0.108(3) 0.0502(18) 0.0433(18) 0.0441(17) 0.0558(19)
C1 0.0460(19) 0.0218(15) 0.0276(16) 0.0011(12) 0.0257(15) 0.0007(13)
C2 0.066(2) 0.0290(17) 0.040(2) 0.0015(14) 0.043(2) -0.0038(16)
C3 0.0326(16) 0.0244(15) 0.0173(13) -0.0039(11) 0.0161(13) -0.0040(12)
C4 0.0477(19) 0.0268(16) 0.0233(15) -0.0030(12) 0.0252(15) -0.0017(14)
C5 0.0260(15) 0.0345(17) 0.0254(16) -0.0063(12) 0.0180(14) -0.0071(12)
C6 0.0178(13) 0.0351(17) 0.0228(14) -0.0034(12) 0.0125(12) -0.0017(12)
C7 0.0232(14) 0.0310(16) 0.0152(13) -0.0015(11) 0.0098(12) -0.0007(12)
C8 0.0211(14) 0.0294(16) 0.0195(14) -0.0044(12) 0.0085(12) -0.0040(12)
C9 0.0235(14) 0.0253(15) 0.0237(15) -0.0022(11) 0.0145(13) 0.0004(12)
C10 0.0224(16) 0.0357(19) 0.068(3) 0.0148(19) 0.0190(18) 0.0057(14)
C11 0.032(2) 0.058(3) 0.089(4) 0.033(3) 0.026(2) 0.018(2)
C12 0.046(2) 0.034(2) 0.050(2) 0.0168(17) 0.018(2) 0.0098(17)
C13 0.0334(17) 0.0265(16) 0.0283(16) 0.0040(13) 0.0143(14) -0.0050(13)
C14 0.0246(14) 0.0268(15) 0.0206(14) -0.0034(12) 0.0116(12) -0.0017(12)
C15 0.088(3) 0.039(2) 0.0316(19) 0.0090(15) 0.045(2) 0.023(2)
C16 0.050(2) 0.060(3) 0.043(2) 0.0059(19) 0.034(2) 0.010(2)
C17 0.055(2) 0.055(2) 0.036(2) 0.0060(18) 0.028(2) -0.001(2)
C18 0.083(3) 0.038(2) 0.0336(19) 0.0140(16) 0.043(2) 0.024(2)
C19 0.052(2) 0.0305(17) 0.0268(17) -0.0069(13) 0.0228(17) -0.0165(15)
C20 0.0323(17) 0.0409(19) 0.0201(15) -0.0070(13) 0.0116(14) -0.0142(14)
C21 0.0205(14) 0.0363(17) 0.0215(14) 0.0070(12) 0.0105(12) -0.0006(12)
C22 0.0198(14) 0.0341(16) 0.0267(16) 0.0054(13) 0.0150(13) 0.0053(12)
C23 0.0372(18) 0.0285(16) 0.0285(16) -0.0069(12) 0.0269(15) -0.0077(13)
C24 0.045(2) 0.0384(19) 0.0220(16) -0.0045(13) 0.0219(16) -0.0062(15)
C25 0.073(3) 0.045(2) 0.0283(19) -0.0092(16) 0.030(2) -0.019(2)
C26 0.112(4) 0.051(3) 0.048(3) -0.023(2) 0.064(3) -0.020(3)
C27 0.086(3) 0.036(2) 0.053(3) -0.0116(18) 0.056(3) -0.004(2)
C28 0.049(2) 0.0361(19) 0.043(2) -0.0041(15) 0.0369(19) -0.0010(16)

loop_
_atom_type_symbol
_atom_type_description
_atom_type_scat_dispersion_real
_atom_type_scat_dispersion_imag
_atom_type_scat_source
C C 0.0033 0.0016 'International Tables Vol C Tables 4.2.6.8 and 6.1.1.4'
H H 0.0000 0.0000 'International Tables Vol C Tables 4.2.6.8 and 6.1.1.4'
N N 0.0061 0.0033 'International Tables Vol C Tables 4.2.6.8 and 6.1.1.4'
O O 0.0106 0.0060 'International Tables Vol C Tables 4.2.6.8 and 6.1.1.4'
S S 0.1246 0.1234 'International Tables Vol C Tables 4.2.6.8 and 6.1.1.4'
Ru Ru -1.2594 0.8363 'International Tables Vol C Tables 4.2.6.8 and 6.1.1.4'
Cl Cl 0.1484 0.1585 'International Tables Vol C Tables 4.2.6.8 and 6.1.1.4'

loop_
_geom_angle_atom_site_label_1
_geom_angle_atom_site_label_2
_geom_angle_atom_site_label_3
_geom_angle
N2 Ru1 N1 82.56(9)
N2 Ru1 S1 84.41(7)
N1 Ru1 S1 98.22(7)
N2 Ru1 S2 94.82(7)
N1 Ru1 S2 169.17(7)
S1 Ru1 S2 91.96(3)
N2 Ru1 Cl1 171.47(7)
N1 Ru1 Cl1 89.00(7)
S1 Ru1 Cl1 98.12(3)
S2 Ru1 Cl1 93.24(3)
N2 Ru1 Cl2 87.52(7)
N1 Ru1 Cl2 92.95(7)
S1 Ru1 Cl2 165.23(3)
S2 Ru1 Cl2 76.40(2)
Cl1 Ru1 Cl2 91.67(2)
N4 Ru2 S2 84.46(7)
N4 Ru2 N3 80.71(11)
S2 Ru2 N3 162.80(7)
N4 Ru2 Cl4 87.14(7)
S2 Ru2 Cl4 98.01(3)
N3 Ru2 Cl4 89.95(7)
N4 Ru2 Cl2 92.11(7)
S2 Ru2 Cl2 78.48(2)
N3 Ru2 Cl2 93.33(7)
Cl4 Ru2 Cl2 176.47(3)
N4 Ru2 Cl3 176.37(7)
S2 Ru2 Cl3 96.81(2)
N3 Ru2 Cl3 98.52(8)
Cl4 Ru2 Cl3 89.31(3)
Cl2 Ru2 Cl3 91.48(3)
Ru2 Cl2 Ru1 95.61(2)
C9 S1 C8 103.38(14)
C9 S1 Ru1 123.09(10)
C8 S1 Ru1 101.56(10)
C23 S2 C22 98.78(15)
C23 S2 Ru2 121.89(11)
C22 S2 Ru2 100.70(11)
C23 S2 Ru1 116.65(10)
C22 S2 Ru1 112.66(10)
Ru2 S2 Ru1 104.88(3)
C1 N1 C3 107.1(2)
C1 N1 C5 110.4(2)
C3 N1 C5 110.2(2)
C1 N1 Ru1 113.47(18)
C3 N1 Ru1 108.88(17)
C5 N1 Ru1 106.75(17)
C6 N2 C7 114.3(2)
C6 N2 Ru1 107.71(17)
C7 N2 Ru1 114.78(18)
C15 N3 C18 106.5(3)
C15 N3 C19 107.3(3)
C18 N3 C19 105.4(3)
C15 N3 Ru2 113.8(2)
C18 N3 Ru2 119.2(2)
C19 N3 Ru2 103.76(19)
C20 N4 C21 113.6(2)
C20 N4 Ru2 110.7(2)
C21 N4 Ru2 114.96(18)
C2 O1 C4 107.9(2)
C17 O2 C16 105.8(3)
N1 C1 C2 114.1(3)
O1 C2 C1 111.7(3)
N1 C3 C4 114.3(2)
O1 C4 C3 111.8(3)
N1 C5 C6 110.1(2)
N2 C6 C5 110.7(2)
N2 C7 C8 112.2(2)
C7 C8 S1 106.5(2)
C10 C9 C14 119.9(3)
C10 C9 S1 115.3(3)
C14 C9 S1 124.8(2)
C11 C10 C9 119.6(3)
C12 C11 C10 120.9(4)
C11 C12 C13 119.5(4)
C12 C13 C14 121.1(3)
C13 C14 C9 118.8(3)
C16 C15 N3 110.9(3)
C15 C16 O2 110.0(3)
C18 C17 O2 111.4(3)
C17 C18 N3 113.9(3)
N3 C19 C20 110.1(3)
N4 C20 C19 107.4(3)
N4 C21 C22 108.9(2)
C21 C22 S2 107.4(2)
C24 C23 C28 121.2(3)
C24 C23 S2 118.2(3)
C28 C23 S2 120.6(3)
C23 C24 C25 118.5(4)
C26 C25 C24 120.2(4)
C25 C26 C27 121.8(4)
C26 C27 C28 119.0(4)
C23 C28 C27 119.3(4)

loop_
_geom_bond_atom_site_label_1
_geom_bond_atom_site_label_2
_geom_bond_distance
Ru1 N2 2.101(2)
Ru1 N1 2.209(2)
Ru1 S1 2.2758(8)
Ru1 S2 2.3308(7)
Ru1 Cl1 2.4249(8)
Ru1 Cl2 2.4694(8)
Ru2 N4 2.068(3)
Ru2 S2 2.2540(8)
Ru2 N3 2.256(3)
Ru2 Cl4 2.3936(8)
Ru2 Cl2 2.4366(8)
Ru2 Cl3 2.4813(8)
S1 C9 1.771(3)
S1 C8 1.814(3)
S2 C23 1.797(3)
S2 C22 1.850(3)
N1 C1 1.487(4)
N1 C3 1.492(4)
N1 C5 1.496(4)
N2 C6 1.481(4)
N2 C7 1.494(4)
N3 C15 1.484(4)
N3 C18 1.490(4)
N3 C19 1.495(5)
N4 C20 1.451(4)
N4 C21 1.471(4)
O1 C2 1.425(4)
O1 C4 1.439(4)
O2 C17 1.467(5)
O2 C16 1.471(5)
C1 C2 1.514(4)
C3 C4 1.517(4)
C5 C6 1.517(4)
C7 C8 1.527(4)
C9 C10 1.388(4)
C9 C14 1.393(4)
C10 C11 1.385(6)
C11 C12 1.363(6)
C12 C13 1.379(5)
C13 C14 1.388(4)
C15 C16 1.411(6)
C17 C18 1.397(6)
C19 C20 1.497(5)
C21 C22 1.504(4)
C23 C24 1.381(5)
C23 C28 1.388(5)
C24 C25 1.400(5)
C25 C26 1.363(6)
C26 C27 1.371(7)
C27 C28 1.401(5)

loop_
_platon_squeeze_void_nr
_platon_squeeze_void_average_x
_platon_squeeze_void_average_y
_platon_squeeze_void_average_z
_platon_squeeze_void_volume
_platon_squeeze_void_count_electrons
_platon_squeeze_void_content
1 0.000 -0.033 0.250 446 145 'dichloromethane and pentane'
2 0.000 0.033 0.750 445 144 'dichloromethane and pentane'
3 0.500 0.467 0.250 446 145 'dichloromethane and pentane'
4 0.500 0.533 0.750 445 144 'dichloromethane and pentane'
